data_2002216
loop_
_publ_author_name
'Mattausch, H'
'Mueller-Buschbaum, Hk'

_publ_section_title 'Zur Kristallstruktur von Ba3 (Cr O4)2'
_journal_name_full
;
Zeitschrift fuer Naturforschung, Teil B. Anorganische Chemie,
Organische Chemie (2,1947-32,1977)
;
_journal_page_first 739
_journal_page_last 744
_journal_volume 27
_journal_year 1972
_chemical_formula_structural 'Ba3 (Cr O4)2'
_chemical_formula_sum 'Ba3 Cr2 O8'
_chemical_name_systematic 'Tribarium bis(chromate(V))'
_space_group_IT_number 166
_symmetry_cell_setting trigonal
_symmetry_space_group_name_Hall '-R 3 2"'
_symmetry_space_group_name_H-M 'R -3 m :H'
_cell_angle_alpha 90
_cell_angle_beta 90
_cell_angle_gamma 120
_cell_formula_units_Z 3
_cell_length_a 5.757
_cell_length_b 5.757
_cell_length_c 21.38799
_cell_volume 613.9
_refine_ls_R_factor_all 0.09
_cod_original_sg_symbol_H-M 'R -3 m H'
_cod_database_code 2002216

loop_
_symmetry_equiv_pos_as_xyz
x,y,z
-y,x-y,z
y-x,-x,z
-y,-x,z
x,x-y,z
y-x,y,z
-x,-y,-z
y,y-x,-z
x-y,x,-z
y,x,-z
-x,y-x,-z
x-y,-y,-z
1/3+x,2/3+y,2/3+z
2/3+x,1/3+y,1/3+z
1/3-y,2/3+x-y,2/3+z
2/3-y,1/3+x-y,1/3+z
1/3-x+y,2/3-x,2/3+z
2/3-x+y,1/3-x,1/3+z
1/3-y,2/3-x,2/3+z
2/3-y,1/3-x,1/3+z
1/3+x,2/3+x-y,2/3+z
2/3+x,1/3+x-y,1/3+z
1/3-x+y,2/3+y,2/3+z
2/3-x+y,1/3+y,1/3+z
1/3-x,2/3-y,2/3-z
2/3-x,1/3-y,1/3-z
1/3+y,2/3-x+y,2/3-z
2/3+y,1/3-x+y,1/3-z
1/3+x-y,2/3+x,2/3-z
2/3+x-y,1/3+x,1/3-z
1/3+y,2/3+x,2/3-z
2/3+y,1/3+x,1/3-z
1/3-x,2/3-x+y,2/3-z
2/3-x,1/3-x+y,1/3-z
1/3+x-y,2/3-y,2/3-z
2/3+x-y,1/3-y,1/3-z

loop_
_atom_site_label
_atom_site_type_symbol
_atom_site_symmetry_multiplicity
_atom_site_Wyckoff_symbol
_atom_site_fract_x
_atom_site_fract_y
_atom_site_fract_z
_atom_site_occupancy
_atom_site_attached_hydrogens
_atom_site_calc_flag
Ba1 Ba2+ 3 a 0. 0. 0. 1. 0 d
Ba2 Ba2+ 6 c 0. 0. 0.2053 1. 0 d
Cr1 Cr5+ 6 c 0. 0. 0.408 1. 0 d
O1 O2- 6 c 0. 0. 0.327 1. 0 d
O2 O2- 18 h 0.84 0.16 0.898 1. 0 d

loop_
_atom_type_symbol
_atom_type_oxidation_number
Ba2+ 2.000
Cr5+ 5.000
O2- -2.000
